data_1007241
loop_
_publ_author_name
'Laugt, M'
'Durif, A'

_publ_section_title 'Etude systematique des phosphates condenses'
_journal_coden_ASTM SESOLV
_journal_name_full
;
Seminaire de Chimie de l'Etat Solide 1971-72
;
_journal_page_first 157
_journal_page_last 175
_journal_volume 1972
_journal_year 1972
_chemical_formula_structural 'Li Cu (P O3)3'
_chemical_formula_sum 'Cu Li O9 P3'
_chemical_name_systematic 'Lithium copper catena-phosphate'
_space_group_IT_number 19
_symmetry_cell_setting orthorhombic
_symmetry_Int_Tables_number 19
_symmetry_space_group_name_Hall 'P 2ac 2ab'
_symmetry_space_group_name_H-M 'P 21 21 21'
_cell_angle_alpha 90
_cell_angle_beta 90
_cell_angle_gamma 90
_cell_formula_units_Z 4
_cell_length_a 8.703
_cell_length_b 8.197
_cell_length_c 8.613
_cell_volume 614.4
_cod_database_code 1007241

loop_
_symmetry_equiv_pos_as_xyz
x,y,z
1/2-x,-y,1/2+z
1/2+x,1/2-y,-z
-x,1/2+y,1/2-z

loop_
_atom_site_label
_atom_site_type_symbol
_atom_site_symmetry_multiplicity
_atom_site_Wyckoff_symbol
_atom_site_fract_x
_atom_site_fract_y
_atom_site_fract_z
_atom_site_occupancy
_atom_site_attached_hydrogens
_atom_site_calc_flag
Li1 Li1+ 4 a 0.3956(52) 0.1278(33) 0.9205(48) 1. 0 d
Cu1 Cu2+ 4 a 0.1170(2) 0.0969(2) 0.1384(2) 1. 0 d
P1 P5+ 4 a 0.4485(5) 0.0468(5) 0.3146(4) 1. 0 d
P2 P5+ 4 a 0.4372(5) 0.2771(5) 0.5735(4) 1. 0 d
P3 P5+ 4 a 0.2673(4) 0.4336(4) 0.0601(5) 1. 0 d
O1 O2- 4 a 0.1359(13) 0.3345(13) 0.1180(13) 1. 0 d
O2 O2- 4 a 0.1215(15) 0.8600(13) 0.1717(11) 1. 0 d
O3 O2- 4 a 0.1537(13) 0.0632(15) 0.9151(13) 1. 0 d
O4 O2- 4 a 0.3910(13) 0.0082(15) 0.1588(11) 1. 0 d
O5 O2- 4 a 0.8553(13) 0.1274(15) 0.0761(14) 1. 0 d
O6 O2- 4 a 0.0631(13) 0.1185(12) 0.3613(14) 1. 0 d
O7 O2- 4 a 0.4860(12) 0.2097(15) 0.4089(13) 1. 0 d
O8 O2- 4 a 0.2967(14) 0.3869(16) 0.5224(14) 1. 0 d
O9 O2- 4 a 0.1177(16) 0.5300(14) 0.6977(13) 1. 0 d

loop_
_atom_type_symbol
_atom_type_oxidation_number
Li1+ 1.000
Cu2+ 2.000
P5+ 5.000
O2- -2.000
